data_1575065
loop_
_publ_author_name
'Cinco, Anita'
'Ardizzoia, G. Attilio'
'Brenna, Stefano'
'Therrien, Bruno'
'Colombo, Gioele'

_publ_section_title
;
 Boron-Centered Compounds: Exploring the Optical Properties of Spiro
 Derivatives with Imidazo[1,5-<i>a</i>]Pyridines.
;
_journal_issue 12
_journal_name_full 'Molecules (Basel, Switzerland)'
_journal_page_first 2552
_journal_paper_doi 10.3390/molecules30122552
_journal_volume 30
_journal_year 2025
_chemical_formula_moiety 'C26 H19 B N2 O, 1(H2O)'
_chemical_formula_sum 'C26 H21 B N2 O2'
_chemical_formula_weight 404.293
_space_group_crystal_system tetragonal
_space_group_IT_number 88
_space_group_name_Hall '-I 4ad'
_space_group_name_H-M_alt 'I 41/a :2'
_symmetry_Int_Tables_number 88
_atom_sites_solution_primary dual
_audit_creation_date 2023-08-23
_audit_creation_method
;
Olex2 1.5
(compiled 2023.08.17 svn.r577a77a9 for OlexSys, GUI svn.r6817)
;
_cell_angle_alpha 90
_cell_angle_beta 90
_cell_angle_gamma 90
_cell_formula_units_Z 16
_cell_length_a 26.6167(5)
_cell_length_b 26.6167(5)
_cell_length_c 11.7810(2)
_cell_measurement_reflns_used 25602
_cell_measurement_temperature 250(2)
_cell_measurement_theta_max 69.74
_cell_measurement_theta_min 7.08
_cell_volume 8346.2(3)
_computing_cell_refinement
;
X-Area Recipe 1.37.0.0 (STOE, 2021)
;
_computing_data_collection
;
X-Area Pilatus3_SV 1.31.186.0 (STOE, 2022)
;
_computing_data_reduction
;
X-Area Integrate 2.5.3.0 (STOE, 2021)
X-Area LANA 2.7.5.0 (STOE, 2022)
;
_computing_molecular_graphics 'Olex2 1.5 (Dolomanov et al., 2009)'
_computing_publication_material
;
STOE & Cie GmbH, X-Area, software package for collecting single-crystal or
multi-domain crystal data on STOE area-detector diffractometers, for image 
processing, for the correction and scaling of reflection intensities and 
for outlier rejection, version 2.1, Darmstadt 2022
;
_computing_structure_refinement 'olex2.refine 1.5 (Bourhis et al., 2015)'
_computing_structure_solution 'SHELXT 2014/5 (Sheldrick, 2014)'
_diffrn_ambient_temperature 250(2)
_diffrn_detector Pilatus300K
_diffrn_detector_area_resol_mean 5.81
_diffrn_detector_type 'DECTRIS PILATUS 300K'
_diffrn_measured_fraction_theta_full 0.9878
_diffrn_measured_fraction_theta_max 0.9678
_diffrn_measurement_details
;
 1276 frames, detector distance = 60 mm
;
_diffrn_measurement_device 'Eulerian 4-circle diffractometer'
_diffrn_measurement_device_type 'STOE STADIVARI'
_diffrn_measurement_method 'rotation method, \w scans'
_diffrn_radiation_collimation '1.2 mm, 0.6 diameter'
_diffrn_radiation_monochromator 'Graded multilayer mirror'
_diffrn_radiation_polarisn_norm 180
_diffrn_radiation_probe x-ray
_diffrn_radiation_type 'Cu K\a'
_diffrn_radiation_wavelength 1.54186
_diffrn_reflns_av_R_equivalents 0.0388
_diffrn_reflns_av_unetI/netI 0.0212
_diffrn_reflns_Laue_measured_fraction_full 0.9878
_diffrn_reflns_Laue_measured_fraction_max 0.9678
_diffrn_reflns_limit_h_max 29
_diffrn_reflns_limit_h_min -31
_diffrn_reflns_limit_k_max 25
_diffrn_reflns_limit_k_min -30
_diffrn_reflns_limit_l_max 10
_diffrn_reflns_limit_l_min -13
_diffrn_reflns_number 25358
_diffrn_reflns_point_group_measured_fraction_full 0.9878
_diffrn_reflns_point_group_measured_fraction_max 0.9678
_diffrn_reflns_theta_full 67.6859
_diffrn_reflns_theta_max 69.74
_diffrn_reflns_theta_min 7.08
_diffrn_source 'Primux 100 micro'
_diffrn_source_current 1.00
_diffrn_source_power 0.050
_diffrn_source_voltage 50
_exptl_absorpt_coefficient_mu 0.642
_exptl_absorpt_correction_T_max 0.9547
_exptl_absorpt_correction_T_min 0.8069
_exptl_absorpt_correction_type multi-scan
_exptl_absorpt_process_details
;
STOE X-Red32, absorption correction by Gaussian integration, analogous to
P. Coppens, "The Evaluation of Absorption and Extinction in Single-Crystal
Structure Analysis", published in: F. R. Ahmed (Editor), "Crystallographic
Computing", Munksgaard, Copenhagen (1970), 255 - 270. Afterwards scaling of
reflection intensities was performed within STOE LANA. J. Koziskova, F. Hahn,
J. Richter, J. Kozisek, Acta Chimica Slovaca, vol. 9, no. 2, 2016, pp. 136-140.
;
_exptl_crystal_colour colourless
_exptl_crystal_colour_primary colourless
_exptl_crystal_density_diffrn 1.287
_exptl_crystal_density_method 'not measured'
_exptl_crystal_description prism
_exptl_crystal_F_000 3402.863
_exptl_crystal_recrystallization_method 'crystallized by slow evaporation of diethylether in DCM'
_exptl_crystal_size_max 0.37
_exptl_crystal_size_mid 0.18
_exptl_crystal_size_min 0.08
_refine_diff_density_max 0.1482
_refine_diff_density_min -0.1643
_refine_diff_density_rms 0.0328
_refine_ls_d_res_high 0.8218
_refine_ls_d_res_low 6.2555
_refine_ls_goodness_of_fit_ref 1.0536
_refine_ls_hydrogen_treatment constr
_refine_ls_matrix_type full
_refine_ls_number_constraints 36
_refine_ls_number_parameters 272
_refine_ls_number_reflns 3814
_refine_ls_number_restraints 330
_refine_ls_restrained_S_all 1.0077
_refine_ls_R_factor_all 0.0467
_refine_ls_R_factor_gt 0.0421
_refine_ls_shift/su_max -0.0006
_refine_ls_shift/su_mean 0.0002
_refine_ls_structure_factor_coef Fsqd
_refine_ls_weighting_details 'w=1/[\s^2^(Fo^2^)+(0.0649P)^2^+2.5241P] where P=(Fo^2^+2Fc^2^)/3'
_refine_ls_weighting_scheme calc
_refine_ls_wR_factor_gt 0.1169
_refine_ls_wR_factor_ref 0.1220
_reflns_Friedel_coverage 0.0
_reflns_limit_h_max 31
_reflns_limit_h_min 0
_reflns_limit_k_max 31
_reflns_limit_k_min 0
_reflns_limit_l_max 13
_reflns_limit_l_min 0
_reflns_number_gt 3346
_reflns_number_total 3814
_reflns_threshold_expression I>=2u(I)
_cod_data_source_file Compound3a.cif
_cod_data_source_block compound3a
_cod_original_sg_symbol_H-M 'I 41/a'
_cod_original_formula_sum 'C26 H21 B1 N2 O2'
_cod_database_code 1575065
_shelx_shelxl_version_number 2014/7
_olex2_refinement_description
;
1. Fixed Uiso
 At 1.2 times of:
  All C(H) groups
 At 1.5 times of:
  All C(H,H,H) groups
2. Uiso/Uaniso restraints and constraints
All non-hydrogen atoms have similar U: within 1A with sigma of 0.04 and sigma
for terminal atoms of 0.08 within 1A
3.a Aromatic/amide H refined with riding coordinates:
 C3(H3), C4(H4), C5(H5), C6(H6), C9(H9), C10(H10), C11(H11), C12(H12),
 C16(H16), C17(H17), C18(H18), C19(H19), C22(H22), C23(H23), C24(H24), C25(H25)
3.b Idealised Me refined as rotating group:
 C14(H14a,H14b,H14c)
;
_smtbx_masks_special_details
;
A solvent mask was calculated and 152 electrons were 
found in a volume of 652\%A^3^ in 1 void per unit cell. 
This is consistent with the presence of 
1[H2O] per Formula Unit 
which account for 160 electrons 
per unit cell.
;
_smtbx_masks_void_probe_radius 1.2
_smtbx_masks_void_truncation_radius 1.2
_olex2_exptl_crystal_mounting_method 'mounted on loop with oil'
_olex2_submission_special_instructions 'No special instructions were received'
_stoe_detector_distance '60.0 mm'
_stoe_detector_pixelsize_x '0.172 mm'
_stoe_detector_pixelsize_y '0.172 mm'
_stoe_detector_size_x '8.4 cm'
_stoe_detector_size_y '10.6 cm'
_stoe_evaluation_integration_a 5.0
_stoe_evaluation_integration_b -0.5
_stoe_evaluation_integration_ems 0.016
_stoe_evaluation_lana_bis_l_even_max -
_stoe_evaluation_lana_bis_l_odd_max -
_stoe_evaluation_lana_bos_l_even_max 4
_stoe_evaluation_lana_bos_l_odd_max 1
_stoe_evaluation_lana_completeness 96.9
_stoe_evaluation_lana_dxs_max_order 1
_stoe_evaluation_lana_dys_max_order 1
_stoe_evaluation_lana_fs_max_order 3
_stoe_evaluation_lana_max_2theta_available 139.5
_stoe_evaluation_lana_max_2theta_desired 139.5
_stoe_evaluation_lana_mean_redundancy 5.0
_stoe_evaluation_lana_number_refls_after_or 19120
_stoe_evaluation_lana_number_refls_outliers 6238
_stoe_evaluation_lana_number_refls_total 25358
_stoe_evaluation_lana_number_refls_unique 3814
_stoe_evaluation_lana_number_refls_written 25358
_stoe_evaluation_lana_or_c1 0.035
_stoe_evaluation_lana_or_c2 0
_stoe_evaluation_lana_or_c3 0
_stoe_evaluation_lana_or_c4 0.7
_stoe_evaluation_lana_point_group 4/m
_stoe_evaluation_lana_table
;
----------------------------------------------------------------------------
2Theta          20.8   34.8   48.8   62.8   76.8   90.8  104.8  118.8  132.8
----------------------------------------------------------------------------
<Resolution>    4.02   2.53   1.86   1.48   1.24   1.08   0.97   0.90   0.85
N(total)         422   1463   2225   2811   5739   3912   3787   3170   1829
<Redundancy>     6.0    7.1    6.2    4.8    7.8    4.9    4.5    3.9    3.0
Complet. [%%]   100.0  100.0  100.0  100.0  100.0   99.8   99.6   98.5   81.6
<I/sigma>      538.8  184.8  106.3   47.7   32.1   24.8   12.3    8.1    7.3
R(int)         0.010  0.015  0.016  0.019  0.021  0.020  0.036  0.057  0.088
----------------------------------------------------------------------------
;
_stoe_measurement_identifier GAMP40
_stoe_measurement_max_exposure_per_frame '10.0 s'
_stoe_measurement_mean_exposure_per_frame '6.2 s'
_stoe_measurement_min_exposure_per_frame '1.5 s'
_stoe_measurement_total_exposure_time '2.2 h'
_stoe_measurement_total_frame_number 1276
_stoe_measurement_total_run_number 14
_stoe_measurement_tube_power '50.0 W'

loop_
_space_group_symop_id
_space_group_symop_operation_xyz
1 x,y,z
2 -y+1/4,x+3/4,z+3/4
3 y+1/4,-x+1/4,z+1/4
4 -x,-y+1/2,z
5 -x,-y,-z
6 y-1/4,-x-3/4,-z-3/4
7 -y-1/4,x-1/4,-z-1/4
8 x,y-1/2,-z
9 x+1/2,y+1/2,z+1/2
10 -y+3/4,x+5/4,z+5/4
11 y+3/4,-x+3/4,z+3/4
12 -x+1/2,-y+1,z+1/2
13 -x+1/2,-y+1/2,-z+1/2
14 y+1/4,-x-1/4,-z-1/4
15 -y+1/4,x+1/4,-z+1/4
16 x+1/2,y,-z+1/2

loop_
_atom_site_label
_atom_site_type_symbol
_atom_site_fract_x
_atom_site_fract_y
_atom_site_fract_z
_atom_site_U_iso_or_equiv
_atom_site_adp_type
_atom_site_occupancy
_atom_site_refinement_flags_posn
O1 O 0.43175(3) 0.44919(3) 0.54183(8) 0.0579(3) Uani 1.000000 .
N1 N 0.40422(4) 0.36560(4) 0.60389(9) 0.0533(3) Uani 1.000000 .
N2 N 0.34996(4) 0.31958(4) 0.50998(9) 0.0554(3) Uani 1.000000 .
C1 C 0.40812(6) 0.31775(5) 0.64671(12) 0.0594(3) Uani 1.000000 .
C2 C 0.37438(6) 0.28824(5) 0.58839(12) 0.0607(3) Uani 1.000000 .
C3 C 0.36131(7) 0.23671(6) 0.59248(15) 0.0774(5) Uani 1.000000 .
H3 H 0.37690(7) 0.21529(6) 0.64526(15) 0.0929(6) Uiso 1.000000 R
C4 C 0.32639(8) 0.21841(6) 0.52035(16) 0.0854(5) Uani 1.000000 .
H4 H 0.31760(8) 0.18423(6) 0.52288(16) 0.1024(6) Uiso 1.000000 R
C5 C 0.30298(7) 0.25082(6) 0.44075(15) 0.0754(4) Uani 1.000000 .
H5 H 0.27885(7) 0.23765(6) 0.39066(15) 0.0905(5) Uiso 1.000000 R
C6 C 0.31443(6) 0.29968(6) 0.43531(13) 0.0645(4) Uani 1.000000 .
H6 H 0.29866(6) 0.32049(6) 0.38158(13) 0.0774(4) Uiso 1.000000 R
C7 C 0.36887(5) 0.36691(5) 0.52204(11) 0.0515(3) Uani 1.000000 .
C8 C 0.35729(5) 0.41260(5) 0.46023(11) 0.0516(3) Uani 1.000000 .
C9 C 0.31617(5) 0.41960(6) 0.38871(13) 0.0630(4) Uani 1.000000 .
H9 H 0.29193(5) 0.39407(6) 0.38229(13) 0.0756(4) Uiso 1.000000 R
C10 C 0.31040(6) 0.46329(6) 0.32719(14) 0.0692(4) Uani 1.000000 .
H10 H 0.28241(6) 0.46737(6) 0.27942(14) 0.0831(5) Uiso 1.000000 R
C11 C 0.34584(6) 0.50114(6) 0.33581(13) 0.0647(4) Uani 1.000000 .
H11 H 0.34257(6) 0.53043(6) 0.29185(13) 0.0777(4) Uiso 1.000000 R
C12 C 0.38592(5) 0.49589(5) 0.40882(11) 0.0562(3) Uani 1.000000 .
H12 H 0.40954(5) 0.52199(5) 0.41536(11) 0.0675(4) Uiso 1.000000 R
C13 C 0.39186(5) 0.45251(5) 0.47286(11) 0.0508(3) Uani 1.000000 .
C14 C 0.44234(6) 0.30234(6) 0.74028(15) 0.0743(4) Uani 1.000000 .
H14a H 0.47678(8) 0.3028(5) 0.7134(3) 0.1114(7) Uiso 1.000000 GR
H14b H 0.4388(4) 0.3255(3) 0.8034(5) 0.1114(7) Uiso 1.000000 GR
H14c H 0.4337(3) 0.2687(2) 0.7651(8) 0.1114(7) Uiso 1.000000 GR
C15 C 0.48756(5) 0.40901(5) 0.69161(13) 0.0608(4) Uani 1.000000 .
C16 C 0.53120(6) 0.39011(6) 0.64324(17) 0.0755(5) Uani 1.000000 .
H16 H 0.53066(6) 0.37828(6) 0.56807(17) 0.0906(5) Uiso 1.000000 R
C17 C 0.57567(7) 0.38852(7) 0.7048(2) 0.0901(6) Uani 1.000000 .
H17 H 0.60490(7) 0.37528(7) 0.6715(2) 0.1081(7) Uiso 1.000000 R
C18 C 0.57705(7) 0.40617(8) 0.8139(2) 0.0987(7) Uani 1.000000 .
H18 H 0.60727(7) 0.40477(8) 0.8550(2) 0.1184(8) Uiso 1.000000 R
C19 C 0.53419(7) 0.42620(7) 0.86465(18) 0.0870(6) Uani 1.000000 .
H19 H 0.53546(7) 0.43881(7) 0.93912(18) 0.1044(7) Uiso 1.000000 R
C20 C 0.48944(6) 0.42724(5) 0.80330(13) 0.0650(4) Uani 1.000000 .
C21 C 0.43959(6) 0.44559(5) 0.84012(12) 0.0627(4) Uani 1.000000 .
C22 C 0.42592(8) 0.46653(7) 0.94320(15) 0.0844(5) Uani 1.000000 .
H22 H 0.45002(8) 0.47091(7) 1.00068(15) 0.1013(6) Uiso 1.000000 R
C23 C 0.37665(10) 0.48098(7) 0.96118(17) 0.0928(6) Uani 1.000000 .
H23 H 0.36733(10) 0.49524(7) 1.03108(17) 0.1113(7) Uiso 1.000000 R
C24 C 0.34136(8) 0.47466(6) 0.87791(16) 0.0808(5) Uani 1.000000 .
H24 H 0.30797(8) 0.48463(6) 0.89086(16) 0.0969(6) Uiso 1.000000 R
C25 C 0.35467(6) 0.45356(5) 0.77433(13) 0.0642(4) Uani 1.000000 .
H25 H 0.33008(6) 0.44895(5) 0.71803(13) 0.0770(4) Uiso 1.000000 R
C26 C 0.40375(5) 0.43926(5) 0.75319(12) 0.0547(3) Uani 1.000000 .
B1 B 0.43140(6) 0.41599(6) 0.64303(13) 0.0535(3) Uani 1.000000 .

loop_
_atom_site_aniso_label
_atom_site_aniso_U_11
_atom_site_aniso_U_22
_atom_site_aniso_U_33
_atom_site_aniso_U_12
_atom_site_aniso_U_13
_atom_site_aniso_U_23
O1 0.0547(5) 0.0602(5) 0.0588(5) -0.0125(4) -0.0074(4) 0.0058(4)
N1 0.0524(6) 0.0510(6) 0.0565(6) -0.0044(4) -0.0026(5) -0.0013(5)
N2 0.0580(6) 0.0523(6) 0.0561(6) -0.0075(5) -0.0003(5) -0.0061(5)
C1 0.0636(8) 0.0513(7) 0.0632(8) -0.0041(6) -0.0022(6) 0.0018(6)
C2 0.0680(8) 0.0518(7) 0.0623(8) -0.0057(6) 0.0000(6) -0.0002(6)
C3 0.0982(12) 0.0533(8) 0.0807(11) -0.0116(8) -0.0077(9) 0.0014(7)
C4 0.1115(14) 0.0566(9) 0.0879(12) -0.0226(9) -0.0049(10) -0.0073(8)
C5 0.0836(11) 0.0655(9) 0.0772(10) -0.0175(8) -0.0045(8) -0.0149(8)
C6 0.0671(9) 0.0616(8) 0.0648(9) -0.0109(7) -0.0050(7) -0.0109(6)
C7 0.0498(7) 0.0503(7) 0.0543(7) -0.0058(5) 0.0006(5) -0.0056(5)
C8 0.0489(7) 0.0529(7) 0.0530(7) -0.0019(5) 0.0020(5) -0.0050(5)
C9 0.0533(8) 0.0614(8) 0.0742(9) -0.0025(6) -0.0092(6) -0.0065(7)
C10 0.0620(9) 0.0679(9) 0.0778(10) 0.0065(7) -0.0169(7) -0.0018(7)
C11 0.0660(8) 0.0605(8) 0.0677(9) 0.0082(6) -0.0043(7) 0.0035(6)
C12 0.0569(8) 0.0526(7) 0.0591(8) -0.0011(6) 0.0037(6) -0.0008(6)
C13 0.0476(6) 0.0547(7) 0.0499(7) -0.0010(5) 0.0028(5) -0.0035(5)
C14 0.0752(10) 0.0634(9) 0.0841(11) -0.0048(7) -0.0141(8) 0.0129(8)
C15 0.0544(8) 0.0484(7) 0.0796(9) -0.0066(6) -0.0085(6) 0.0066(6)
C16 0.0579(9) 0.0600(9) 0.1085(13) -0.0045(7) -0.0007(8) 0.0064(8)
C17 0.0568(9) 0.0669(10) 0.1466(19) -0.0020(7) -0.0105(10) 0.0229(11)
C18 0.0646(11) 0.0846(12) 0.147(2) -0.0140(9) -0.0409(12) 0.0378(13)
C19 0.0841(12) 0.0790(11) 0.0981(13) -0.0182(9) -0.0409(10) 0.0183(9)
C20 0.0672(9) 0.0526(8) 0.0751(9) -0.0088(6) -0.0225(7) 0.0099(6)
C21 0.0797(10) 0.0499(7) 0.0586(8) -0.0073(6) -0.0129(7) 0.0035(6)
C22 0.1176(15) 0.0708(10) 0.0649(10) -0.0023(10) -0.0175(9) -0.0077(8)
C23 0.1353(18) 0.0738(11) 0.0693(11) 0.0079(11) 0.0114(11) -0.0093(8)
C24 0.0946(13) 0.0610(9) 0.0866(12) 0.0093(8) 0.0211(10) 0.0023(8)
C25 0.0674(9) 0.0528(7) 0.0723(9) -0.0010(6) 0.0029(7) 0.0057(6)
C26 0.0612(8) 0.0433(6) 0.0597(8) -0.0055(5) -0.0051(6) 0.0052(5)
B1 0.0516(8) 0.0502(8) 0.0586(9) -0.0056(6) -0.0062(6) 0.0015(6)

loop_
_atom_type_symbol
_atom_type_scat_dispersion_real
_atom_type_scat_dispersion_imag
_atom_type_scat_Cromer_Mann_a1
_atom_type_scat_Cromer_Mann_a2
_atom_type_scat_Cromer_Mann_a3
_atom_type_scat_Cromer_Mann_a4
_atom_type_scat_Cromer_Mann_b1
_atom_type_scat_Cromer_Mann_b2
_atom_type_scat_Cromer_Mann_b3
_atom_type_scat_Cromer_Mann_b4
_atom_type_scat_Cromer_Mann_c
_atom_type_scat_source
_atom_type_scat_dispersion_source
B 0.00925 0.00394 2.05450 1.33260 1.09790 0.70680 23.21850 1.02100 60.34980 0.14030 -0.19320 'International Tables Volume C Table 6.1.1.4 (pp. 500-502)' 'Brennan, Cowan, Rev. Sci. Instrum., 1992, 63, 850'
C 0.01788 0.00908 2.31000 1.02000 1.58860 0.86500 20.84390 10.20750 0.56870 51.65120 0.21560 'International Tables Volume C Table 6.1.1.4 (pp. 500-502)' 'Brennan, Cowan, Rev. Sci. Instrum., 1992, 63, 850'
H 0.00000 0.00000 0.49300 0.32291 0.14019 0.04081 10.51090 26.12570 3.14236 57.79970 0.00304 'International Tables Volume C Table 6.1.1.4 (pp. 500-502)' 'Brennan, Cowan, Rev. Sci. Instrum., 1992, 63, 850'
N 0.03110 0.01806 12.21260 3.13220 2.01250 1.16630 0.00570 9.89330 28.99750 0.58260 -11.52900 'International Tables Volume C Table 6.1.1.4 (pp. 500-502)' 'Brennan, Cowan, Rev. Sci. Instrum., 1992, 63, 850'
O 0.04960 0.03234 3.04850 2.28680 1.54630 0.86700 13.27710 5.70110 0.32390 32.90890 0.25080 'International Tables Volume C Table 6.1.1.4 (pp. 500-502)' 'Brennan, Cowan, Rev. Sci. Instrum., 1992, 63, 850'

loop_
_exptl_crystal_face_index_h
_exptl_crystal_face_index_k
_exptl_crystal_face_index_l
_exptl_crystal_face_perp_dist
11 -30 30 0.0501
9 -30 1 0.0986
11 30 -26 0.1014
-30 -4 -1 0.4285
-7 -1 -15 0.0951
-3 10 0 0.0983
-3 0 10 0.0737

loop_
_geom_angle_atom_site_label_1
_geom_angle_atom_site_label_2
_geom_angle_atom_site_label_3
_geom_angle
_geom_angle_site_symmetry_1
_geom_angle_site_symmetry_3
_geom_angle_publ_flag
B1 O1 C13 121.43(10) . . ?
C7 N1 C1 109.84(11) . . ?
B1 N1 C1 129.81(11) . . ?
B1 N1 C7 120.18(11) . . ?
C6 N2 C2 120.20(12) . . ?
C7 N2 C2 108.01(11) . . ?
C7 N2 C6 131.76(12) . . ?
C2 C1 N1 107.24(12) . . ?
C14 C1 N1 125.03(12) . . ?
C14 C1 C2 127.73(13) . . ?
C1 C2 N2 106.95(12) . . ?
C3 C2 N2 118.95(13) . . ?
C3 C2 C1 134.10(15) . . ?
H3 C3 C2 120.10(9) . . ?
C4 C3 C2 119.81(16) . . ?
C4 C3 H3 120.10(10) . . ?
H4 C4 C3 120.03(10) . . ?
C5 C4 C3 119.94(15) . . ?
C5 C4 H4 120.03(9) . . ?
H5 C5 C4 119.23(9) . . ?
C6 C5 C4 121.54(15) . . ?
C6 C5 H5 119.23(10) . . ?
C5 C6 N2 119.55(15) . . ?
H6 C6 N2 120.23(8) . . ?
H6 C6 C5 120.23(10) . . ?
N2 C7 N1 107.96(11) . . ?
C8 C7 N1 121.94(11) . . ?
C8 C7 N2 130.06(12) . . ?
C9 C8 C7 125.62(12) . . ?
C13 C8 C7 116.04(11) . . ?
C13 C8 C9 118.32(12) . . ?
H9 C9 C8 119.40(8) . . ?
C10 C9 C8 121.19(14) . . ?
C10 C9 H9 119.40(9) . . ?
H10 C10 C9 120.01(9) . . ?
C11 C10 C9 119.97(14) . . ?
C11 C10 H10 120.01(9) . . ?
H11 C11 C10 120.00(9) . . ?
C12 C11 C10 119.99(14) . . ?
C12 C11 H11 120.00(9) . . ?
H12 C12 C11 119.61(9) . . ?
C13 C12 C11 120.79(13) . . ?
C13 C12 H12 119.61(8) . . ?
C8 C13 O1 122.02(11) . . ?
C12 C13 O1 118.33(11) . . ?
C12 C13 C8 119.59(12) . . ?
H14a C14 C1 109.5 . . ?
H14b C14 C1 109.5 . . ?
H14b C14 H14a 109.5 . . ?
H14c C14 C1 109.5 . . ?
H14c C14 H14a 109.5 . . ?
H14c C14 H14b 109.5 . . ?
C20 C15 C16 118.71(14) . . ?
B1 C15 C16 132.24(15) . . ?
B1 C15 C20 109.04(13) . . ?
H16 C16 C15 119.68(10) . . ?
C17 C16 C15 120.64(19) . . ?
C17 C16 H16 119.68(13) . . ?
H17 C17 C16 119.91(13) . . ?
C18 C17 C16 120.19(19) . . ?
C18 C17 H17 119.91(11) . . ?
H18 C18 C17 119.59(11) . . ?
C19 C18 C17 120.82(17) . . ?
C19 C18 H18 119.59(12) . . ?
H19 C19 C18 120.51(12) . . ?
C20 C19 C18 119.0(2) . . ?
C20 C19 H19 120.51(12) . . ?
C19 C20 C15 120.66(17) . . ?
C21 C20 C15 110.93(12) . . ?
C21 C20 C19 128.41(17) . . ?
C22 C21 C20 128.74(15) . . ?
C26 C21 C20 110.76(13) . . ?
C26 C21 C22 120.50(16) . . ?
H22 C22 C21 120.16(11) . . ?
C23 C22 C21 119.69(17) . . ?
C23 C22 H22 120.16(11) . . ?
H23 C23 C22 119.77(11) . . ?
C24 C23 C22 120.46(17) . . ?
C24 C23 H23 119.77(12) . . ?
H24 C24 C23 119.86(12) . . ?
C25 C24 C23 120.27(18) . . ?
C25 C24 H24 119.86(11) . . ?
H25 C25 C24 119.66(11) . . ?
C26 C25 C24 120.69(16) . . ?
C26 C25 H25 119.66(9) . . ?
C25 C26 C21 118.38(14) . . ?
B1 C26 C21 108.74(12) . . ?
B1 C26 C25 132.87(13) . . ?
N1 B1 O1 105.77(10) . . ?
C15 B1 O1 110.37(11) . . ?
C15 B1 N1 115.29(11) . . ?
C26 B1 O1 114.84(11) . . ?
C26 B1 N1 110.41(11) . . ?
C26 B1 C15 100.46(11) . . ?

loop_
_geom_bond_atom_site_label_1
_geom_bond_atom_site_label_2
_geom_bond_distance
_geom_bond_site_symmetry_2
_geom_bond_publ_flag
O1 C13 1.3400(15) . ?
O1 B1 1.4840(18) . ?
N1 C1 1.3739(17) . ?
N1 C7 1.3477(16) . ?
N1 B1 1.5920(18) . ?
N2 C2 1.4041(18) . ?
N2 C6 1.3959(17) . ?
N2 C7 1.3640(16) . ?
C1 C2 1.3767(19) . ?
C1 C14 1.488(2) . ?
C2 C3 1.416(2) . ?
C3 H3 0.9400 . ?
C3 C4 1.350(2) . ?
C4 H4 0.9400 . ?
C4 C5 1.418(3) . ?
C5 H5 0.9400 . ?
C5 C6 1.337(2) . ?
C6 H6 0.9400 . ?
C7 C8 1.4506(18) . ?
C8 C9 1.3938(18) . ?
C8 C13 1.4133(18) . ?
C9 H9 0.9400 . ?
C9 C10 1.379(2) . ?
C10 H10 0.9400 . ?
C10 C11 1.384(2) . ?
C11 H11 0.9400 . ?
C11 C12 1.377(2) . ?
C12 H12 0.9400 . ?
C12 C13 1.3883(19) . ?
C14 H14a 0.9700 . ?
C14 H14b 0.9700 . ?
C14 H14c 0.9700 . ?
C15 C16 1.388(2) . ?
C15 C20 1.403(2) . ?
C15 B1 1.611(2) . ?
C16 H16 0.9400 . ?
C16 C17 1.389(2) . ?
C17 H17 0.9400 . ?
C17 C18 1.368(3) . ?
C18 H18 0.9400 . ?
C18 C19 1.394(3) . ?
C19 H19 0.9400 . ?
C19 C20 1.393(2) . ?
C20 C21 1.479(2) . ?
C21 C22 1.385(2) . ?
C21 C26 1.4097(19) . ?
C22 H22 0.9400 . ?
C22 C23 1.383(3) . ?
C23 H23 0.9400 . ?
C23 C24 1.369(3) . ?
C24 H24 0.9400 . ?
C24 C25 1.389(2) . ?
C25 H25 0.9400 . ?
C25 C26 1.383(2) . ?
C26 B1 1.615(2) . ?

loop_
_geom_torsion_atom_site_label_1
_geom_torsion_atom_site_label_2
_geom_torsion_atom_site_label_3
_geom_torsion_atom_site_label_4
_geom_torsion
_geom_torsion_site_symmetry_1
_geom_torsion_site_symmetry_2
_geom_torsion_site_symmetry_3
_geom_torsion_site_symmetry_4
_geom_torsion_publ_flag
O1 C13 C8 C7 -2.91(14) . . . . ?
O1 C13 C8 C9 178.55(13) . . . . ?
O1 C13 C12 C11 179.44(12) . . . . ?
O1 B1 N1 C1 155.48(10) . . . . ?
O1 B1 N1 C7 -29.74(13) . . . . ?
O1 B1 C15 C16 -59.39(15) . . . . ?
O1 B1 C15 C20 119.29(12) . . . . ?
O1 B1 C26 C21 -115.74(12) . . . . ?
O1 B1 C26 C25 63.29(15) . . . . ?
N1 C1 C2 N2 -0.32(12) . . . . ?
N1 C1 C2 C3 179.31(13) . . . . ?
N1 C7 N2 C2 0.61(12) . . . . ?
N1 C7 N2 C6 -177.13(11) . . . . ?
N1 C7 C8 C9 -168.56(13) . . . . ?
N1 C7 C8 C13 13.02(14) . . . . ?
N1 B1 C15 C16 60.36(16) . . . . ?
N1 B1 C15 C20 -120.96(13) . . . . ?
N1 B1 C26 C21 124.80(11) . . . . ?
N1 B1 C26 C25 -56.17(15) . . . . ?
N2 C2 C1 C14 178.71(12) . . . . ?
N2 C2 C3 C4 1.01(18) . . . . ?
N2 C6 C5 C4 -0.46(19) . . . . ?
N2 C7 C8 C9 13.83(18) . . . . ?
N2 C7 C8 C13 -164.58(14) . . . . ?
C1 C2 C3 C4 -178.6(2) . . . . ?
C2 C3 C4 C5 0.1(2) . . . . ?
C3 C4 C5 C6 -0.3(2) . . . . ?
C7 C8 C9 C10 -175.21(14) . . . . ?
C7 C8 C13 C12 174.33(11) . . . . ?
C8 C9 C10 C11 0.05(17) . . . . ?
C8 C13 C12 C11 2.10(15) . . . . ?
C9 C10 C11 C12 -2.28(18) . . . . ?
C10 C11 C12 C13 1.18(18) . . . . ?
C15 C16 C17 C18 -0.75(19) . . . . ?
C15 C20 C19 C18 -0.78(17) . . . . ?
C15 C20 C21 C22 -179.55(13) . . . . ?
C15 C20 C21 C26 0.58(13) . . . . ?
C15 B1 C26 C21 2.65(11) . . . . ?
C15 B1 C26 C25 -178.32(10) . . . . ?
C16 C17 C18 C19 -0.3(2) . . . . ?
C17 C18 C19 C20 1.1(2) . . . . ?
C18 C19 C20 C21 178.72(14) . . . . ?
C19 C20 C21 C22 0.9(2) . . . . ?
C19 C20 C21 C26 -178.96(16) . . . . ?
C20 C21 C22 C23 -179.37(18) . . . . ?
C20 C21 C26 C25 178.66(11) . . . . ?
C20 C21 C26 B1 -2.14(13) . . . . ?
C21 C22 C23 C24 0.1(2) . . . . ?
C21 C26 C25 C24 1.40(15) . . . . ?
C22 C23 C24 C25 0.1(2) . . . . ?
C23 C24 C25 C26 -0.86(19) . . . . ?
C24 C25 C26 B1 -177.56(12) . . . . ?

loop_
_restr_U_similar_atom_site_label_1
_restr_U_similar_atom_site_label_2
_restr_U_similar_weight_param
O1 C13 0.0400
O1 B1 0.0400
N1 C1 0.0400
N1 C7 0.0400
N1 B1 0.0400
N2 C2 0.0400
N2 C6 0.0400
N2 C7 0.0400
C1 C2 0.0400
C1 C14 0.0400
C2 C3 0.0400
C3 H3 0.0800
C3 C4 0.0400
C4 H4 0.0800
C4 C5 0.0400
C5 H5 0.0800
C5 C6 0.0400
C6 H6 0.0800
C7 C8 0.0400
C8 C9 0.0400
C8 C13 0.0400
C9 H9 0.0800
C9 C10 0.0400
C10 H10 0.0800
C10 C11 0.0400
C11 H11 0.0800
C11 C12 0.0400
C12 H12 0.0800
C12 C13 0.0400
C14 H14a 0.0800
C14 H14b 0.0800
C14 H14c 0.0800
C15 C16 0.0400
C15 C20 0.0400
C15 B1 0.0400
C16 H16 0.0800
C16 C17 0.0400
C17 H17 0.0800
C17 C18 0.0400
C18 H18 0.0800
C18 C19 0.0400
C19 H19 0.0800
C19 C20 0.0400
C20 C21 0.0400
C21 C22 0.0400
C21 C26 0.0400
C22 H22 0.0800
C22 C23 0.0400
C23 H23 0.0800
C23 C24 0.0400
C24 H24 0.0800
C24 C25 0.0400
C25 H25 0.0800
C25 C26 0.0400
C26 B1 0.0400

loop_
_smtbx_masks_void_nr
_smtbx_masks_void_average_x
_smtbx_masks_void_average_y
_smtbx_masks_void_average_z
_smtbx_masks_void_volume
_smtbx_masks_void_count_electrons
_smtbx_masks_void_content
1 0.000 0.250 0.125 163.0 37.7 '4 H2O'
2 0.000 0.750 0.875 163.0 37.7 '4 H2O'
3 0.500 0.250 0.375 163.0 37.7 '4 H2O'
4 0.500 0.750 0.625 163.0 37.7 '4 H2O'
